data_2210675
loop_
_publ_author_name
'Diao, Chun-Hua'
'Yu, Ming'

_publ_section_title
(<i>E</i>)-4-{2-[2-(2,4-Dinitrophenoxy)ethoxy]-3-methoxybenzylideneamino}-1,5-dimethyl-2-phenyl-1<i>H</i>-pyrazol-3(2<i>H</i>)-one
_journal_coeditor_code IS2075
_journal_issue 10
_journal_name_full 'Acta Crystallographica Section E'
_journal_page_first o4482
_journal_page_last o4483
_journal_paper_doi 10.1107/S1600536806036683
_journal_volume 62
_journal_year 2006
_chemical_formula_iupac 'C27 H25 N5 O8'
_chemical_formula_moiety 'C27 H25 N5 O8'
_chemical_formula_sum 'C27 H25 N5 O8'
_chemical_formula_weight 547.52
_chemical_name_systematic
;
(E)-4-{2-[2-(2,4-Dinitrophenoxy)ethoxy]-3-methoxybenzylideneamino}-1,5-
dimethyl-2-phenyl-1H-pyrazol-3(2H)-one
;
_space_group_IT_number 2
_symmetry_cell_setting triclinic
_symmetry_space_group_name_Hall '-P 1'
_symmetry_space_group_name_H-M 'P -1'
_atom_sites_solution_hydrogens geom
_atom_sites_solution_primary direct
_atom_sites_solution_secondary difmap
_audit_creation_method SHELXL-97
_cell_angle_alpha 67.920(13)
_cell_angle_beta 89.065(13)
_cell_angle_gamma 77.497(12)
_cell_formula_units_Z 2
_cell_length_a 9.307(7)
_cell_length_b 12.130(10)
_cell_length_c 12.718(10)
_cell_measurement_reflns_used 1737
_cell_measurement_temperature 294(2)
_cell_measurement_theta_max 24.18
_cell_measurement_theta_min 2.31
_cell_volume 1295.6(18)
_computing_cell_refinement 'SAINT (Bruker, 1999)'
_computing_data_collection 'SMART (Bruker, 1999)'
_computing_data_reduction SAINT
_computing_molecular_graphics 'SHELXTL (Sheldrick, 1997b)'
_computing_publication_material SHELXTL
_computing_structure_refinement 'SHELXL97 (Sheldrick, 1997a)'
_computing_structure_solution 'SHELXS97 (Sheldrick, 1997a)'
_diffrn_ambient_temperature 294(2)
_diffrn_measured_fraction_theta_full 0.993
_diffrn_measured_fraction_theta_max 0.993
_diffrn_measurement_device_type 'Bruker SMART APEX CCD area-detector'
_diffrn_measurement_method '\f and \w'
_diffrn_radiation_monochromator graphite
_diffrn_radiation_source 'fine-focus sealed tube'
_diffrn_radiation_type MoK\a
_diffrn_radiation_wavelength 0.71073
_diffrn_reflns_av_R_equivalents 0.0257
_diffrn_reflns_av_sigmaI/netI 0.0612
_diffrn_reflns_limit_h_max 10
_diffrn_reflns_limit_h_min -11
_diffrn_reflns_limit_k_max 14
_diffrn_reflns_limit_k_min -14
_diffrn_reflns_limit_l_max 9
_diffrn_reflns_limit_l_min -15
_diffrn_reflns_number 6619
_diffrn_reflns_theta_full 25.01
_diffrn_reflns_theta_max 25.01
_diffrn_reflns_theta_min 1.73
_diffrn_standards_number 0
_exptl_absorpt_coefficient_mu 0.106
_exptl_absorpt_correction_T_max 0.983
_exptl_absorpt_correction_T_min 0.958
_exptl_absorpt_correction_type multi-scan
_exptl_absorpt_process_details '(SADABS; Sheldrick, 1996)'
_exptl_crystal_colour yellow
_exptl_crystal_density_diffrn 1.404
_exptl_crystal_density_method 'not measured'
_exptl_crystal_description block
_exptl_crystal_F_000 572
_exptl_crystal_size_max 0.24
_exptl_crystal_size_mid 0.20
_exptl_crystal_size_min 0.16
_refine_diff_density_max 0.173
_refine_diff_density_min -0.182
_refine_ls_extinction_coef 0.0196(16)
_refine_ls_extinction_expression Fc^*^=kFc[1+0.001xFc^2^\l^3^/sin(2\q)]^-1/4^
_refine_ls_extinction_method SHELXL97
_refine_ls_goodness_of_fit_ref 1.073
_refine_ls_hydrogen_treatment constr
_refine_ls_matrix_type full
_refine_ls_number_parameters 365
_refine_ls_number_reflns 4537
_refine_ls_number_restraints 0
_refine_ls_restrained_S_all 1.073
_refine_ls_R_factor_all 0.0955
_refine_ls_R_factor_gt 0.0445
_refine_ls_shift/su_max 0.000
_refine_ls_shift/su_mean 0.000
_refine_ls_structure_factor_coef Fsqd
_refine_ls_weighting_details 'calc w=1/[\s^2^(Fo^2^)+(0.0418P)^2^] where P=(Fo^2^+2Fc^2^)/3'
_refine_ls_weighting_scheme calc
_refine_ls_wR_factor_gt 0.0921
_refine_ls_wR_factor_ref 0.1100
_reflns_number_gt 2634
_reflns_number_total 4537
_reflns_threshold_expression I>2\s(I)
_cod_data_source_file is2075.cif
_cod_data_source_block I
_cod_database_code 2210675
_cod_database_fobs_code 2210675

loop_
_symmetry_equiv_pos_as_xyz
'x, y, z'
'-x, -y, -z'

loop_
_atom_site_type_symbol
_atom_site_label
_atom_site_fract_x
_atom_site_fract_y
_atom_site_fract_z
_atom_site_U_iso_or_equiv
_atom_site_adp_type
_atom_site_calc_flag
_atom_site_refinement_flags
_atom_site_occupancy
O O1 0.5960(2) -0.36950(18) 0.88966(17) 0.0844(7) Uani d . 1
O O2 0.5262(2) -0.24335(19) 0.97340(17) 0.0901(7) Uani d . 1
O O3 0.18376(19) 0.13644(17) 0.77325(17) 0.0699(6) Uani d . 1
O O4 0.0484(2) 0.14903(19) 0.63122(17) 0.0817(7) Uani d . 1
O O5 0.19790(17) 0.06103(14) 0.49367(13) 0.0511(5) Uani d . 1
O O6 0.15683(16) 0.24641(14) 0.27387(12) 0.0451(4) Uani d . 1
O O7 -0.05455(18) 0.31832(15) 0.10204(13) 0.0572(5) Uani d . 1
O O8 0.41731(17) 0.20054(15) 0.58410(13) 0.0498(5) Uani d . 1
N N1 0.5293(2) -0.2715(2) 0.89018(19) 0.0593(6) Uani d . 1
N N2 0.1572(2) 0.1023(2) 0.69760(19) 0.0527(6) Uani d . 1
N N3 0.21490(19) 0.46098(17) 0.44141(15) 0.0392(5) Uani d . 1
N N4 0.4485(2) 0.43169(18) 0.67365(15) 0.0421(5) Uani d . 1
N N5 0.4808(2) 0.31009(18) 0.68486(16) 0.0437(5) Uani d . 1
C C1 0.2624(2) -0.0035(2) 0.6903(2) 0.0398(6) Uani d . 1
C C2 0.3434(3) -0.0840(2) 0.7893(2) 0.0442(6) Uani d . 1
H H2 0.3286 -0.0724 0.8573 0.053 Uiso calc R 1
C C3 0.4465(3) -0.1817(2) 0.7850(2) 0.0449(6) Uani d . 1
C C4 0.4736(3) -0.1978(2) 0.6838(2) 0.0465(6) Uani d . 1
H H4 0.5462 -0.2632 0.6824 0.056 Uiso calc R 1
C C5 0.3927(3) -0.1165(2) 0.5855(2) 0.0438(6) Uani d . 1
H H5 0.4117 -0.1266 0.5173 0.053 Uiso calc R 1
C C6 0.2823(2) -0.0191(2) 0.58679(19) 0.0399(6) Uani d . 1
C C7 0.2059(3) 0.0369(2) 0.39068(19) 0.0521(7) Uani d . 1
H H7A 0.1807 -0.0405 0.4038 0.063 Uiso calc R 1
H H7B 0.3047 0.0336 0.3647 0.063 Uiso calc R 1
C C8 0.0974(3) 0.1397(2) 0.3042(2) 0.0555(7) Uani d . 1
H H8A 0.0837 0.1211 0.2377 0.067 Uiso calc R 1
H H8B 0.0027 0.1528 0.3359 0.067 Uiso calc R 1
C C9 0.0580(2) 0.3580(2) 0.24405(18) 0.0386(6) Uani d . 1
C C10 -0.0492(2) 0.3993(2) 0.15299(19) 0.0423(6) Uani d . 1
C C11 -0.1388(3) 0.5151(2) 0.1201(2) 0.0491(7) Uani d . 1
H H11 -0.2097 0.5434 0.0596 0.059 Uiso calc R 1
C C12 -0.1224(3) 0.5889(2) 0.1778(2) 0.0508(7) Uani d . 1
H H12 -0.1827 0.6670 0.1555 0.061 Uiso calc R 1
C C13 -0.0188(2) 0.5488(2) 0.26726(19) 0.0462(6) Uani d . 1
H H13 -0.0101 0.5996 0.3051 0.055 Uiso calc R 1
C C14 0.0738(2) 0.4324(2) 0.30229(18) 0.0375(6) Uani d . 1
C C15 -0.1691(3) 0.3530(3) 0.0141(2) 0.0637(8) Uani d . 1
H H15A -0.2631 0.3741 0.0423 0.095 Uiso calc R 1
H H15B -0.1673 0.2860 -0.0091 0.095 Uiso calc R 1
H H15C -0.1536 0.4222 -0.0499 0.095 Uiso calc R 1
C C16 0.1813(2) 0.3867(2) 0.40096(18) 0.0395(6) Uani d . 1
H H16 0.2252 0.3037 0.4342 0.047 Uiso calc R 1
C C17 0.3141(2) 0.4183(2) 0.53702(18) 0.0366(6) Uani d . 1
C C18 0.4018(2) 0.2986(2) 0.59851(19) 0.0400(6) Uani d . 1
C C19 0.3442(2) 0.4949(2) 0.58669(19) 0.0397(6) Uani d . 1
C C20 0.2751(3) 0.6259(2) 0.5573(2) 0.0548(7) Uani d . 1
H H20A 0.2283 0.6363 0.6219 0.082 Uiso calc R 1
H H20B 0.2027 0.6535 0.4946 0.082 Uiso calc R 1
H H20C 0.3494 0.6726 0.5365 0.082 Uiso calc R 1
C C21 0.4920(3) 0.4677(2) 0.7630(2) 0.0548(7) Uani d . 1
H H21A 0.4279 0.5438 0.7567 0.082 Uiso calc R 1
H H21B 0.5918 0.4772 0.7555 0.082 Uiso calc R 1
H H21C 0.4849 0.4060 0.8359 0.082 Uiso calc R 1
C C22 0.5946(2) 0.2192(2) 0.76237(19) 0.0415(6) Uani d . 1
C C23 0.7349(3) 0.2380(3) 0.7683(2) 0.0526(7) Uani d . 1
H H23 0.7574 0.3109 0.7210 0.063 Uiso calc R 1
C C24 0.8412(3) 0.1471(3) 0.8452(2) 0.0671(9) Uani d . 1
H H24 0.9349 0.1598 0.8521 0.081 Uiso calc R 1
C C25 0.8090(3) 0.0376(3) 0.9119(3) 0.0736(9) Uani d . 1
H H25 0.8819 -0.0241 0.9624 0.088 Uiso calc R 1
C C26 0.6697(3) 0.0187(3) 0.9043(2) 0.0726(9) Uani d . 1
H H26 0.6485 -0.0556 0.9494 0.087 Uiso calc R 1
C C27 0.5619(3) 0.1099(2) 0.8298(2) 0.0569(7) Uani d . 1
H H27 0.4673 0.0978 0.8250 0.068 Uiso calc R 1

loop_
_atom_site_aniso_label
_atom_site_aniso_U_11
_atom_site_aniso_U_22
_atom_site_aniso_U_33
_atom_site_aniso_U_12
_atom_site_aniso_U_13
_atom_site_aniso_U_23
O1 0.1026(16) 0.0466(14) 0.0828(15) 0.0069(12) -0.0386(12) -0.0123(11)
O2 0.1372(19) 0.0744(15) 0.0484(13) -0.0149(14) -0.0262(13) -0.0156(12)
O3 0.0636(12) 0.0804(15) 0.0891(15) -0.0152(11) 0.0111(11) -0.0592(13)
O4 0.0618(13) 0.0964(17) 0.0712(14) 0.0232(12) -0.0104(11) -0.0364(13)
O5 0.0653(11) 0.0394(11) 0.0425(10) 0.0019(9) -0.0138(9) -0.0158(8)
O6 0.0505(10) 0.0354(10) 0.0477(10) -0.0067(9) -0.0106(8) -0.0150(8)
O7 0.0702(12) 0.0556(12) 0.0459(11) -0.0071(10) -0.0219(9) -0.0221(9)
O8 0.0586(11) 0.0439(11) 0.0536(11) -0.0094(9) -0.0075(8) -0.0266(9)
N1 0.0698(16) 0.0456(16) 0.0553(16) -0.0181(13) -0.0161(13) -0.0076(13)
N2 0.0474(14) 0.0564(15) 0.0555(15) -0.0094(12) 0.0092(12) -0.0242(13)
N3 0.0430(11) 0.0427(13) 0.0354(11) -0.0130(10) 0.0001(9) -0.0169(10)
N4 0.0507(12) 0.0449(13) 0.0387(12) -0.0163(10) -0.0021(10) -0.0215(10)
N5 0.0496(12) 0.0398(13) 0.0451(12) -0.0085(10) -0.0102(10) -0.0205(10)
C1 0.0394(14) 0.0346(15) 0.0462(15) -0.0065(12) 0.0017(12) -0.0173(12)
C2 0.0527(15) 0.0436(16) 0.0397(15) -0.0177(14) 0.0024(12) -0.0159(13)
C3 0.0516(16) 0.0369(16) 0.0412(15) -0.0130(13) -0.0110(12) -0.0069(12)
C4 0.0480(15) 0.0320(15) 0.0550(17) -0.0024(12) -0.0074(13) -0.0147(13)
C5 0.0574(16) 0.0326(15) 0.0416(15) -0.0065(13) -0.0026(12) -0.0160(12)
C6 0.0457(14) 0.0282(14) 0.0429(15) -0.0073(12) -0.0060(12) -0.0107(12)
C7 0.0752(18) 0.0395(16) 0.0438(15) -0.0106(14) -0.0135(14) -0.0187(13)
C8 0.0712(18) 0.0400(17) 0.0541(17) -0.0109(15) -0.0227(14) -0.0165(13)
C9 0.0395(14) 0.0364(15) 0.0357(14) -0.0080(12) -0.0020(11) -0.0091(12)
C10 0.0460(15) 0.0452(16) 0.0355(14) -0.0104(13) -0.0045(12) -0.0149(12)
C11 0.0472(15) 0.0489(18) 0.0433(15) -0.0059(14) -0.0121(12) -0.0111(13)
C12 0.0501(16) 0.0421(17) 0.0536(16) -0.0016(13) -0.0076(13) -0.0154(14)
C13 0.0484(15) 0.0452(17) 0.0470(15) -0.0107(13) 0.0007(13) -0.0197(13)
C14 0.0391(13) 0.0378(15) 0.0337(13) -0.0097(12) -0.0036(11) -0.0109(11)
C15 0.0666(18) 0.078(2) 0.0502(17) -0.0205(16) -0.0164(14) -0.0260(16)
C16 0.0430(14) 0.0397(15) 0.0361(14) -0.0101(12) -0.0017(11) -0.0141(12)
C17 0.0404(14) 0.0391(15) 0.0337(13) -0.0136(12) 0.0013(11) -0.0152(12)
C18 0.0425(14) 0.0494(17) 0.0375(14) -0.0173(13) 0.0015(11) -0.0231(13)
C19 0.0450(14) 0.0425(16) 0.0351(14) -0.0162(13) 0.0041(12) -0.0151(12)
C20 0.0743(19) 0.0443(17) 0.0486(16) -0.0170(15) -0.0006(14) -0.0185(13)
C21 0.0742(18) 0.0558(18) 0.0448(15) -0.0199(15) -0.0045(13) -0.0277(14)
C22 0.0424(15) 0.0495(17) 0.0365(14) -0.0109(13) -0.0028(12) -0.0203(13)
C23 0.0447(15) 0.071(2) 0.0465(16) -0.0222(15) 0.0042(13) -0.0221(14)
C24 0.0407(16) 0.099(3) 0.0620(19) -0.0107(18) -0.0045(15) -0.0337(19)
C25 0.064(2) 0.077(3) 0.068(2) 0.0095(19) -0.0268(17) -0.0277(19)
C26 0.081(2) 0.054(2) 0.071(2) -0.0150(18) -0.0246(18) -0.0087(16)
C27 0.0531(17) 0.0550(19) 0.0590(17) -0.0193(15) -0.0107(14) -0.0132(15)

loop_
_atom_type_symbol
_atom_type_description
_atom_type_scat_dispersion_real
_atom_type_scat_dispersion_imag
_atom_type_scat_source
C C 0.0033 0.0016 'International Tables Vol C Tables 4.2.6.8 and 6.1.1.4'
H H 0.0000 0.0000 'International Tables Vol C Tables 4.2.6.8 and 6.1.1.4'
N N 0.0061 0.0033 'International Tables Vol C Tables 4.2.6.8 and 6.1.1.4'
O O 0.0106 0.0060 'International Tables Vol C Tables 4.2.6.8 and 6.1.1.4'

loop_
_geom_angle_atom_site_label_1
_geom_angle_atom_site_label_2
_geom_angle_atom_site_label_3
_geom_angle
_geom_angle_publ_flag
C6 O5 C7 119.07(18) ?
C9 O6 C8 117.48(18) ?
C10 O7 C15 117.49(19) ?
O1 N1 O2 124.2(2) ?
O1 N1 C3 118.0(2) ?
O2 N1 C3 117.8(2) ?
O4 N2 O3 123.9(2) ?
O4 N2 C1 118.9(2) ?
O3 N2 C1 117.1(2) ?
C16 N3 C17 120.8(2) n
C19 N4 N5 107.78(17) n
C19 N4 C21 128.3(2) ?
N5 N4 C21 121.68(18) ?
N4 N5 C18 109.48(18) n
N4 N5 C22 122.97(17) ?
C18 N5 C22 126.85(19) ?
C2 C1 C6 122.0(2) ?
C2 C1 N2 116.5(2) ?
C6 C1 N2 121.5(2) ?
C3 C2 C1 118.3(2) ?
C3 C2 H2 120.9 ?
C1 C2 H2 120.9 ?
C2 C3 C4 121.6(2) ?
C2 C3 N1 119.2(2) ?
C4 C3 N1 119.2(2) ?
C5 C4 C3 119.6(2) ?
C5 C4 H4 120.2 ?
C3 C4 H4 120.2 ?
C4 C5 C6 120.7(2) ?
C4 C5 H5 119.6 ?
C6 C5 H5 119.6 ?
O5 C6 C5 123.0(2) ?
O5 C6 C1 119.2(2) ?
C5 C6 C1 117.8(2) ?
O5 C7 C8 106.41(19) ?
O5 C7 H7A 110.4 ?
C8 C7 H7A 110.4 ?
O5 C7 H7B 110.4 ?
C8 C7 H7B 110.4 ?
H7A C7 H7B 108.6 ?
O6 C8 C7 106.95(19) ?
O6 C8 H8A 110.3 ?
C7 C8 H8A 110.3 ?
O6 C8 H8B 110.3 ?
C7 C8 H8B 110.3 ?
H8A C8 H8B 108.6 ?
O6 C9 C14 117.98(19) ?
O6 C9 C10 121.3(2) ?
C14 C9 C10 120.6(2) ?
O7 C10 C11 124.8(2) ?
O7 C10 C9 115.5(2) ?
C11 C10 C9 119.7(2) ?
C10 C11 C12 119.5(2) ?
C10 C11 H11 120.2 ?
C12 C11 H11 120.2 ?
C13 C12 C11 121.1(2) ?
C13 C12 H12 119.5 ?
C11 C12 H12 119.5 ?
C12 C13 C14 120.8(2) ?
C12 C13 H13 119.6 ?
C14 C13 H13 119.6 ?
C13 C14 C9 118.3(2) ?
C13 C14 C16 121.1(2) ?
C9 C14 C16 120.5(2) ?
O7 C15 H15A 109.5 ?
O7 C15 H15B 109.5 ?
H15A C15 H15B 109.5 ?
O7 C15 H15C 109.5 ?
H15A C15 H15C 109.5 ?
H15B C15 H15C 109.5 ?
N3 C16 C14 120.2(2) n
N3 C16 H16 119.9 ?
C14 C16 H16 119.9 ?
C19 C17 N3 121.8(2) n
C19 C17 C18 108.1(2) ?
N3 C17 C18 130.05(19) n
O8 C18 N5 122.9(2) ?
O8 C18 C17 132.2(2) ?
N5 C18 C17 104.93(19) ?
N4 C19 C17 109.6(2) ?
N4 C19 C20 122.1(2) ?
C17 C19 C20 128.3(2) ?
C19 C20 H20A 109.5 ?
C19 C20 H20B 109.5 ?
H20A C20 H20B 109.5 ?
C19 C20 H20C 109.5 ?
H20A C20 H20C 109.5 ?
H20B C20 H20C 109.5 ?
N4 C21 H21A 109.5 ?
N4 C21 H21B 109.5 ?
H21A C21 H21B 109.5 ?
N4 C21 H21C 109.5 ?
H21A C21 H21C 109.5 ?
H21B C21 H21C 109.5 ?
C27 C22 C23 120.7(2) ?
C27 C22 N5 117.9(2) ?
C23 C22 N5 121.4(2) ?
C24 C23 C22 119.1(3) ?
C24 C23 H23 120.5 ?
C22 C23 H23 120.5 ?
C25 C24 C23 120.3(3) ?
C25 C24 H24 119.9 ?
C23 C24 H24 119.9 ?
C24 C25 C26 120.4(3) ?
C24 C25 H25 119.8 ?
C26 C25 H25 119.8 ?
C27 C26 C25 119.8(3) ?
C27 C26 H26 120.1 ?
C25 C26 H26 120.1 ?
C26 C27 C22 119.8(3) ?
C26 C27 H27 120.1 ?
C22 C27 H27 120.1 ?

loop_
_geom_bond_atom_site_label_1
_geom_bond_atom_site_label_2
_geom_bond_distance
_geom_bond_publ_flag
O1 N1 1.219(3) ?
O2 N1 1.226(3) ?
O3 N2 1.229(2) ?
O4 N2 1.216(2) ?
O5 C6 1.341(3) ?
O5 C7 1.443(3) ?
O6 C9 1.381(3) ?
O6 C8 1.435(3) ?
O7 C10 1.375(3) ?
O7 C15 1.434(3) ?
O8 C18 1.248(3) ?
N1 C3 1.464(3) ?
N2 C1 1.469(3) ?
N3 C16 1.285(3) n
N3 C17 1.399(3) n
N4 C19 1.352(3) ?
N4 N5 1.392(3) n
N4 C21 1.453(3) ?
N5 C18 1.397(3) ?
N5 C22 1.422(3) ?
C1 C2 1.376(3) ?
C1 C6 1.402(3) ?
C2 C3 1.372(3) ?
C2 H2 0.9300 ?
C3 C4 1.384(3) ?
C4 C5 1.373(3) ?
C4 H4 0.9300 ?
C5 C6 1.393(3) ?
C5 H5 0.9300 ?
C7 C8 1.498(3) ?
C7 H7A 0.9700 ?
C7 H7B 0.9700 ?
C8 H8A 0.9700 ?
C8 H8B 0.9700 ?
C9 C14 1.396(3) ?
C9 C10 1.404(3) ?
C10 C11 1.381(3) ?
C11 C12 1.386(3) ?
C11 H11 0.9300 ?
C12 C13 1.370(3) ?
C12 H12 0.9300 ?
C13 C14 1.396(3) ?
C13 H13 0.9300 ?
C14 C16 1.470(3) ?
C15 H15A 0.9600 ?
C15 H15B 0.9600 ?
C15 H15C 0.9600 ?
C16 H16 0.9300 ?
C17 C19 1.379(3) ?
C17 C18 1.429(3) ?
C19 C20 1.482(3) ?
C20 H20A 0.9600 ?
C20 H20B 0.9600 ?
C20 H20C 0.9600 ?
C21 H21A 0.9600 ?
C21 H21B 0.9600 ?
C21 H21C 0.9600 ?
C22 C27 1.378(3) ?
C22 C23 1.381(3) ?
C23 C24 1.378(4) ?
C23 H23 0.9300 ?
C24 C25 1.374(4) ?
C24 H24 0.9300 ?
C25 C26 1.376(4) ?
C25 H25 0.9300 ?
C26 C27 1.375(3) ?
C26 H26 0.9300 ?
C27 H27 0.9300 ?

loop_
_geom_hbond_atom_site_label_D
_geom_hbond_atom_site_label_H
_geom_hbond_atom_site_label_A
_geom_hbond_site_symmetry_A
_geom_hbond_distance_DH
_geom_hbond_distance_HA
_geom_hbond_distance_DA
_geom_hbond_angle_DHA
_geom_hbond_publ_flag
C21 H21C O2 2_657 0.96 2.50 3.463(4) 179 yes
C5 H5 O8 2_656 0.93 2.28 3.093(3) 146 yes

loop_
_geom_torsion_atom_site_label_1
_geom_torsion_atom_site_label_2
_geom_torsion_atom_site_label_3
_geom_torsion_atom_site_label_4
_geom_torsion
C19 N4 N5 C18 3.8(2)
C21 N4 N5 C18 168.1(2)
C19 N4 N5 C22 174.8(2)
C21 N4 N5 C22 -20.9(3)
O4 N2 C1 C2 -152.7(2)
O3 N2 C1 C2 25.7(3)
O4 N2 C1 C6 29.4(3)
O3 N2 C1 C6 -152.2(2)
C6 C1 C2 C3 0.1(3)
N2 C1 C2 C3 -177.8(2)
C1 C2 C3 C4 2.4(4)
C1 C2 C3 N1 -177.3(2)
O1 N1 C3 C2 164.6(2)
O2 N1 C3 C2 -15.0(3)
O1 N1 C3 C4 -15.1(4)
O2 N1 C3 C4 165.3(2)
C2 C3 C4 C5 -2.1(4)
N1 C3 C4 C5 177.6(2)
C3 C4 C5 C6 -0.9(4)
C7 O5 C6 C5 9.1(3)
C7 O5 C6 C1 -172.5(2)
C4 C5 C6 O5 -178.4(2)
C4 C5 C6 C1 3.2(3)
C2 C1 C6 O5 178.6(2)
N2 C1 C6 O5 -3.6(3)
C2 C1 C6 C5 -2.9(3)
N2 C1 C6 C5 174.9(2)
C6 O5 C7 C8 178.5(2)
C9 O6 C8 C7 -148.47(19)
O5 C7 C8 O6 70.8(2)
C8 O6 C9 C14 125.7(2)
C8 O6 C9 C10 -58.5(3)
C15 O7 C10 C11 -5.1(3)
C15 O7 C10 C9 175.6(2)
O6 C9 C10 O7 4.3(3)
C14 C9 C10 O7 180.0(2)
O6 C9 C10 C11 -175.1(2)
C14 C9 C10 C11 0.6(3)
O7 C10 C11 C12 -179.6(2)
C9 C10 C11 C12 -0.4(4)
C10 C11 C12 C13 -0.1(4)
C11 C12 C13 C14 0.4(4)
C12 C13 C14 C9 -0.1(3)
C12 C13 C14 C16 -177.6(2)
O6 C9 C14 C13 175.47(19)
C10 C9 C14 C13 -0.4(3)
O6 C9 C14 C16 -7.0(3)
C10 C9 C14 C16 177.1(2)
C17 N3 C16 C14 178.33(19)
C13 C14 C16 N3 -15.2(3)
C9 C14 C16 N3 167.3(2)
C16 N3 C17 C19 -175.5(2)
C16 N3 C17 C18 6.0(4)
N4 N5 C18 O8 175.3(2)
C22 N5 C18 O8 4.7(4)
N4 N5 C18 C17 -2.6(2)
C22 N5 C18 C17 -173.2(2)
C19 C17 C18 O8 -177.0(3)
N3 C17 C18 O8 1.6(4)
C19 C17 C18 N5 0.6(2)
N3 C17 C18 N5 179.3(2)
N5 N4 C19 C17 -3.4(3)
C21 N4 C19 C17 -166.3(2)
N5 N4 C19 C20 174.9(2)
C21 N4 C19 C20 11.9(4)
N3 C17 C19 N4 -177.08(19)
C18 C17 C19 N4 1.7(3)
N3 C17 C19 C20 4.8(4)
C18 C17 C19 C20 -176.4(2)
N4 N5 C22 C27 132.8(2)
C18 N5 C22 C27 -57.8(3)
N4 N5 C22 C23 -48.9(3)
C18 N5 C22 C23 120.5(3)
C27 C22 C23 C24 -2.0(4)
N5 C22 C23 C24 179.8(2)
C22 C23 C24 C25 2.5(4)
C23 C24 C25 C26 -1.5(4)
C24 C25 C26 C27 -0.2(4)
C25 C26 C27 C22 0.7(4)
C23 C22 C27 C26 0.4(4)
N5 C22 C27 C26 178.7(2)
